data_7004173
loop_
_publ_author_name
'Hou, Chao'
'Shi, Jing-Min'
'Sun, You-Min'
'Shi, Wei'
'Cheng, Peng'
'Liu, Lian-Dong'

_publ_section_title
;
 The magnetic study of a binuclear Cu(ii) complex with \p--\p stacking
 interactions
;
_journal_issue 43
_journal_name_full 'Dalton Transactions'
_journal_page_first 5970
_journal_page_last 5976
_journal_paper_doi 10.1039/b803621g
_journal_year 2008
_chemical_formula_moiety 'C24 H24 Cu2 N4 O10'
_chemical_formula_sum 'C24 H24 Cu2 N4 O10'
_chemical_formula_weight 655.55
_chemical_name_systematic
;
?
;
_space_group_IT_number 15
_symmetry_cell_setting monoclinic
_symmetry_space_group_name_Hall '-C 2yc'
_symmetry_space_group_name_H-M 'C 1 2/c 1'
_atom_sites_solution_hydrogens geom
_atom_sites_solution_primary direct
_atom_sites_solution_secondary difmap
_audit_creation_method SHELXL-97
_cell_angle_alpha 90.00
_cell_angle_beta 117.574(8)
_cell_angle_gamma 90.00
_cell_formula_units_Z 4
_cell_length_a 18.431(9)
_cell_length_b 10.648(5)
_cell_length_c 14.296(7)
_cell_measurement_reflns_used 1660
_cell_measurement_temperature 298(2)
_cell_measurement_theta_max 24.063
_cell_measurement_theta_min 2.4375
_cell_volume 2487(2)
_computing_cell_refinement 'SAINT (Bruker, 1997)'
_computing_data_collection 'SMART (Bruker, 1997)'
_computing_data_reduction SAINT
_computing_molecular_graphics SHELXTL
_computing_publication_material SHELXTL
_computing_structure_refinement SHELXTL
_computing_structure_solution 'SHELXTL (Bruker, 2001)'
_diffrn_ambient_temperature 298(2)
_diffrn_measured_fraction_theta_full 0.996
_diffrn_measured_fraction_theta_max 0.996
_diffrn_measurement_device_type 'Bruker Smart APEX CCD'
_diffrn_measurement_method '\f and \w scans'
_diffrn_radiation_monochromator graphite
_diffrn_radiation_source 'fine-focus sealed tube'
_diffrn_radiation_type MoK\a
_diffrn_radiation_wavelength 0.71073
_diffrn_reflns_av_R_equivalents 0.0448
_diffrn_reflns_av_sigmaI/netI 0.0492
_diffrn_reflns_limit_h_max 22
_diffrn_reflns_limit_h_min -22
_diffrn_reflns_limit_k_max 13
_diffrn_reflns_limit_k_min -9
_diffrn_reflns_limit_l_max 17
_diffrn_reflns_limit_l_min -17
_diffrn_reflns_number 6651
_diffrn_reflns_theta_full 26.00
_diffrn_reflns_theta_max 26.00
_diffrn_reflns_theta_min 2.28
_exptl_absorpt_coefficient_mu 1.778
_exptl_absorpt_correction_T_max 0.8422
_exptl_absorpt_correction_T_min 0.6958
_exptl_absorpt_correction_type multi-scan
_exptl_absorpt_process_details 'SADABS (Sheldrick, 1996)'
_exptl_crystal_colour green
_exptl_crystal_density_diffrn 1.751
_exptl_crystal_density_method 'not measured'
_exptl_crystal_description cuboid
_exptl_crystal_F_000 1336
_exptl_crystal_size_max 0.22
_exptl_crystal_size_mid 0.16
_exptl_crystal_size_min 0.10
_refine_diff_density_max 0.506
_refine_diff_density_min -0.367
_refine_diff_density_rms 0.079
_refine_ls_extinction_method none
_refine_ls_goodness_of_fit_ref 0.999
_refine_ls_hydrogen_treatment constr
_refine_ls_matrix_type full
_refine_ls_number_parameters 183
_refine_ls_number_reflns 2437
_refine_ls_number_restraints 0
_refine_ls_restrained_S_all 0.999
_refine_ls_R_factor_all 0.0583
_refine_ls_R_factor_gt 0.0428
_refine_ls_shift/su_max 0.000
_refine_ls_shift/su_mean 0.000
_refine_ls_structure_factor_coef Fsqd
_refine_ls_weighting_details 'calc w=1/[\s^2^(Fo^2^)+(0.0562P)^2^+0.0000P] where P=(Fo^2^+2Fc^2^)/3'
_refine_ls_weighting_scheme calc
_refine_ls_wR_factor_gt 0.0992
_refine_ls_wR_factor_ref 0.1048
_reflns_number_gt 1875
_reflns_number_total 2437
_reflns_threshold_expression >2sigma(I)
_cod_data_source_file b803621g.txt
_cod_data_source_block 60710am
_cod_depositor_comments
;
The following automatic conversions were performed:
'_symmetry_cell_setting' value 'Monoclinic' changed to 'monoclinic'
according to '/home/saulius/struct/CIF-dictionaries/cif_core.dic'
dictionary named 'cif_core.dic' version 2.4.1 from 2010-06-29.

Automatic conversion script
Id: cif_fix_enum 1527 2010-12-29 10:47:43Z saulius 
;
_cod_original_sg_symbol_H-M C2/c
_cod_database_code 7004173

loop_
_symmetry_equiv_pos_as_xyz
'x, y, z'
'-x, y, -z+1/2'
'x+1/2, y+1/2, z'
'-x+1/2, y+1/2, -z+1/2'
'-x, -y, -z'
'x, -y, z-1/2'
'-x+1/2, -y+1/2, -z'
'x+1/2, -y+1/2, z-1/2'

loop_
_atom_site_label
_atom_site_type_symbol
_atom_site_fract_x
_atom_site_fract_y
_atom_site_fract_z
_atom_site_U_iso_or_equiv
_atom_site_adp_type
_atom_site_occupancy
_atom_site_symmetry_multiplicity
_atom_site_calc_flag
_atom_site_refinement_flags
_atom_site_disorder_assembly
_atom_site_disorder_group
C1 C -0.09995(19) 0.9983(3) 0.1644(3) 0.0365(8) Uani 1 1 d . . .
C2 C -0.1476(2) 1.1167(3) 0.1182(3) 0.0471(9) Uani 1 1 d . . .
H10B H -0.1868 1.1286 0.1441 0.071 Uiso 1 1 calc R . .
H8C H -0.1756 1.1101 0.0427 0.071 Uiso 1 1 calc R . .
H9D H -0.1108 1.1869 0.1385 0.071 Uiso 1 1 calc R . .
C3 C -0.1204(2) 0.6719(3) 0.0462(3) 0.0432(9) Uani 1 1 d . . .
H7 H -0.1484 0.7479 0.0322 0.052 Uiso 1 1 calc R . .
C4 C -0.1630(2) 0.5644(3) 0.0018(3) 0.0490(10) Uani 1 1 d . . .
H6 H -0.2191 0.5671 -0.0424 0.059 Uiso 1 1 calc R . .
C5 C -0.1218(2) 0.4530(3) 0.0233(3) 0.0476(9) Uani 1 1 d . . .
H5 H -0.1505 0.3795 -0.0062 0.057 Uiso 1 1 calc R . .
C6 C -0.0369(2) 0.4469(3) 0.0890(3) 0.0377(8) Uani 1 1 d . . .
C7 C 0.0039(2) 0.5616(3) 0.1328(2) 0.0311(7) Uani 1 1 d . . .
C8 C 0.0925(2) 0.5797(3) 0.2006(2) 0.0336(8) Uani 1 1 d . . .
C9 C 0.1939(2) 0.7353(3) 0.2701(3) 0.0465(9) Uani 1 1 d . . .
H1A H 0.2076 0.8201 0.2783 0.056 Uiso 1 1 calc R . .
C10 C 0.2558(2) 0.6478(4) 0.3134(3) 0.0532(10) Uani 1 1 d . . .
H2A H 0.3103 0.6726 0.3484 0.064 Uiso 1 1 calc R . .
C11 C 0.2349(2) 0.5246(4) 0.3036(3) 0.0530(10) Uani 1 1 d . . .
H3A H 0.2757 0.4644 0.3346 0.064 Uiso 1 1 calc R . .
C12 C 0.1535(2) 0.4863(3) 0.2479(3) 0.0441(9) Uani 1 1 d . . .
Cu1 Cu 0.02479(3) 0.82570(3) 0.16310(3) 0.03662(18) Uani 1 1 d . . .
N1 N -0.03948(17) 0.6709(2) 0.1093(2) 0.0329(6) Uani 1 1 d . . .
N2 N 0.11523(16) 0.7030(2) 0.2170(2) 0.0354(6) Uani 1 1 d . . .
O1 O 0.00077(16) 0.3395(2) 0.1060(2) 0.0567(7) Uani 1 1 d . . .
O2 O 0.13824(17) 0.3651(2) 0.2430(3) 0.0693(9) Uani 1 1 d . . .
H4 H 0.0915 0.3515 0.1967 0.104 Uiso 1 1 calc R . .
O3 O 0.04011(18) 0.8658(2) 0.02065(19) 0.0630(8) Uani 1 1 d . . .
H11 H 0.0298 0.8042 -0.0210 0.094 Uiso 1 1 d R . .
H12 H 0.0433 0.9302 -0.0112 0.094 Uiso 1 1 d R . .
O4 O 0.09284(15) 0.9638(2) 0.2481(2) 0.0496(7) Uani 1 1 d . . .
O5 O -0.06932(16) 0.9435(2) 0.11258(19) 0.0482(6) Uani 1 1 d . . .

loop_
_atom_site_aniso_label
_atom_site_aniso_U_11
_atom_site_aniso_U_22
_atom_site_aniso_U_33
_atom_site_aniso_U_23
_atom_site_aniso_U_13
_atom_site_aniso_U_12
C1 0.0433(19) 0.0188(15) 0.053(2) -0.0010(15) 0.0266(17) -0.0019(14)
C2 0.061(2) 0.0308(19) 0.057(2) 0.0088(17) 0.0339(19) 0.0103(17)
C3 0.058(2) 0.0324(19) 0.044(2) 0.0039(16) 0.0278(19) 0.0046(16)
C4 0.049(2) 0.048(2) 0.047(2) -0.0009(18) 0.0190(18) -0.0058(17)
C5 0.065(3) 0.0334(19) 0.046(2) -0.0077(17) 0.027(2) -0.0114(17)
C6 0.060(2) 0.0260(17) 0.0388(19) -0.0027(14) 0.0328(18) -0.0037(15)
C7 0.054(2) 0.0203(15) 0.0313(16) -0.0008(13) 0.0306(16) -0.0002(14)
C8 0.055(2) 0.0240(16) 0.0337(18) 0.0000(13) 0.0303(17) 0.0010(14)
C9 0.056(2) 0.038(2) 0.056(2) -0.0049(18) 0.035(2) -0.0093(17)
C10 0.052(2) 0.061(3) 0.050(2) -0.009(2) 0.0263(19) -0.0036(19)
C11 0.058(2) 0.049(2) 0.055(2) -0.0009(19) 0.028(2) 0.0135(19)
C12 0.057(2) 0.036(2) 0.047(2) 0.0010(16) 0.0313(19) 0.0074(17)
Cu1 0.0571(3) 0.0196(2) 0.0417(3) -0.00184(17) 0.0301(2) 0.00044(17)
N1 0.0496(16) 0.0240(14) 0.0322(14) 0.0012(11) 0.0249(13) 0.0028(12)
N2 0.0486(16) 0.0268(14) 0.0391(16) -0.0007(12) 0.0274(14) -0.0024(12)
O1 0.0748(18) 0.0212(12) 0.0732(19) -0.0116(12) 0.0334(16) 0.0007(12)
O2 0.0727(19) 0.0255(13) 0.094(2) 0.0066(14) 0.0255(17) 0.0096(13)
O3 0.131(3) 0.0257(13) 0.0607(16) -0.0013(12) 0.0686(18) -0.0039(15)
O4 0.0718(17) 0.0302(13) 0.0623(17) -0.0142(12) 0.0443(14) -0.0126(12)
O5 0.0732(17) 0.0265(12) 0.0506(15) 0.0018(11) 0.0337(14) 0.0110(12)

loop_
_atom_type_symbol
_atom_type_description
_atom_type_scat_dispersion_real
_atom_type_scat_dispersion_imag
_atom_type_scat_source
C C 0.0033 0.0016 'International Tables Vol C Tables 4.2.6.8 and 6.1.1.4'
H H 0.0000 0.0000 'International Tables Vol C Tables 4.2.6.8 and 6.1.1.4'
N N 0.0061 0.0033 'International Tables Vol C Tables 4.2.6.8 and 6.1.1.4'
O O 0.0106 0.0060 'International Tables Vol C Tables 4.2.6.8 and 6.1.1.4'
Cu Cu 0.3201 1.2651 'International Tables Vol C Tables 4.2.6.8 and 6.1.1.4'

loop_
_geom_angle_atom_site_label_1
_geom_angle_atom_site_label_2
_geom_angle_atom_site_label_3
_geom_angle
_geom_angle_site_symmetry_1
_geom_angle_site_symmetry_3
_geom_angle_publ_flag
O4 C1 O5 125.6(3) 2 . ?
O4 C1 C2 117.0(3) 2 . ?
O5 C1 C2 117.4(3) . . ?
C1 C2 H10B 109.5 . . ?
C1 C2 H8C 109.5 . . ?
H10B C2 H8C 109.5 . . ?
C1 C2 H9D 109.5 . . ?
H10B C2 H9D 109.5 . . ?
H8C C2 H9D 109.5 . . ?
N1 C3 C4 121.8(3) . . ?
N1 C3 H7 119.1 . . ?
C4 C3 H7 119.1 . . ?
C5 C4 C3 118.9(3) . . ?
C5 C4 H6 120.6 . . ?
C3 C4 H6 120.6 . . ?
C4 C5 C6 121.5(3) . . ?
C4 C5 H5 119.2 . . ?
C6 C5 H5 119.2 . . ?
O1 C6 C5 119.9(3) . . ?
O1 C6 C7 123.1(3) . . ?
C5 C6 C7 116.9(3) . . ?
N1 C7 C6 119.7(3) . . ?
N1 C7 C8 113.3(3) . . ?
C6 C7 C8 126.9(3) . . ?
N2 C8 C12 118.8(3) . . ?
N2 C8 C7 113.4(3) . . ?
C12 C8 C7 127.9(3) . . ?
N2 C9 C10 122.4(3) . . ?
N2 C9 H1A 118.8 . . ?
C10 C9 H1A 118.8 . . ?
C11 C10 C9 118.2(4) . . ?
C11 C10 H2A 120.9 . . ?
C9 C10 H2A 120.9 . . ?
C10 C11 C12 121.4(4) . . ?
C10 C11 H3A 119.3 . . ?
C12 C11 H3A 119.3 . . ?
O2 C12 C11 117.7(3) . . ?
O2 C12 C8 124.1(3) . . ?
C11 C12 C8 118.2(3) . . ?
O4 Cu1 N1 166.68(11) . . ?
O4 Cu1 N2 94.17(11) . . ?
N1 Cu1 N2 81.06(11) . . ?
O4 Cu1 O5 87.24(11) . . ?
N1 Cu1 O5 96.93(11) . . ?
N2 Cu1 O5 176.77(10) . . ?
O4 Cu1 O3 96.22(10) . . ?
N1 Cu1 O3 96.40(10) . . ?
N2 Cu1 O3 92.42(11) . . ?
O5 Cu1 O3 90.31(10) . . ?
O4 Cu1 Cu1 80.76(8) . 2 ?
N1 Cu1 Cu1 88.00(8) . 2 ?
N2 Cu1 Cu1 101.63(8) . 2 ?
O5 Cu1 Cu1 75.71(8) . 2 ?
O3 Cu1 Cu1 165.78(7) . 2 ?
C3 N1 C7 121.1(3) . . ?
C3 N1 Cu1 122.5(2) . . ?
C7 N1 Cu1 116.2(2) . . ?
C9 N2 C8 120.8(3) . . ?
C9 N2 Cu1 123.4(2) . . ?
C8 N2 Cu1 115.7(2) . . ?
C12 O2 H4 109.5 . . ?
Cu1 O3 H11 114.5 . . ?
Cu1 O3 H12 136.4 . . ?
H11 O3 H12 107.4 . . ?
C1 O4 Cu1 125.7(2) 2 . ?
C1 O5 Cu1 129.1(2) . . ?

loop_
_geom_bond_atom_site_label_1
_geom_bond_atom_site_label_2
_geom_bond_distance
_geom_bond_site_symmetry_2
_geom_bond_publ_flag
C1 O4 1.251(4) 2 ?
C1 O5 1.263(4) . ?
C1 C2 1.503(4) . ?
C2 H10B 0.9600 . ?
C2 H8C 0.9600 . ?
C2 H9D 0.9600 . ?
C3 N1 1.338(5) . ?
C3 C4 1.368(5) . ?
C3 H7 0.9300 . ?
C4 C5 1.364(5) . ?
C4 H6 0.9300 . ?
C5 C6 1.405(5) . ?
C5 H5 0.9300 . ?
C6 O1 1.301(4) . ?
C6 C7 1.419(4) . ?
C7 N1 1.362(4) . ?
C7 C8 1.477(5) . ?
C8 N2 1.365(4) . ?
C8 C12 1.416(4) . ?
C9 N2 1.334(4) . ?
C9 C10 1.377(5) . ?
C9 H1A 0.9300 . ?
C10 C11 1.356(5) . ?
C10 H2A 0.9300 . ?
C11 C12 1.394(5) . ?
C11 H3A 0.9300 . ?
C12 O2 1.316(4) . ?
Cu1 O4 1.950(2) . ?
Cu1 N1 1.967(3) . ?
Cu1 N2 1.973(3) . ?
Cu1 O5 1.986(2) . ?
Cu1 O3 2.223(3) . ?
Cu1 Cu1 3.0182(14) 2 ?
O2 H4 0.8200 . ?
O3 H11 0.8465 . ?
O3 H12 0.8399 . ?
O4 C1 1.251(4) 2 ?

loop_
_geom_hbond_atom_site_label_D
_geom_hbond_atom_site_label_H
_geom_hbond_atom_site_label_A
_geom_hbond_distance_DH
_geom_hbond_distance_HA
_geom_hbond_distance_DA
_geom_hbond_angle_DHA
_geom_hbond_site_symmetry_A
O3 H12 O5 0.84 2.19 2.999(4) 162.3 5_575
O3 H11 O1 0.85 1.87 2.713(3) 173.0 5_565

loop_
_geom_torsion_atom_site_label_1
_geom_torsion_atom_site_label_2
_geom_torsion_atom_site_label_3
_geom_torsion_atom_site_label_4
_geom_torsion
_geom_torsion_site_symmetry_1
_geom_torsion_site_symmetry_2
_geom_torsion_site_symmetry_3
_geom_torsion_site_symmetry_4
_geom_torsion_publ_flag
N1 C3 C4 C5 0.6(6) . . . . ?
C3 C4 C5 C6 -0.6(6) . . . . ?
C4 C5 C6 O1 -178.4(3) . . . . ?
C4 C5 C6 C7 0.7(5) . . . . ?
O1 C6 C7 N1 178.3(3) . . . . ?
C5 C6 C7 N1 -0.7(5) . . . . ?
O1 C6 C7 C8 1.4(5) . . . . ?
C5 C6 C7 C8 -177.7(3) . . . . ?
N1 C7 C8 N2 -6.8(4) . . . . ?
C6 C7 C8 N2 170.3(3) . . . . ?
N1 C7 C8 C12 173.3(3) . . . . ?
C6 C7 C8 C12 -9.6(5) . . . . ?
N2 C9 C10 C11 -1.9(6) . . . . ?
C9 C10 C11 C12 2.4(6) . . . . ?
C10 C11 C12 O2 -179.2(4) . . . . ?
C10 C11 C12 C8 0.5(6) . . . . ?
N2 C8 C12 O2 175.6(3) . . . . ?
C7 C8 C12 O2 -4.5(6) . . . . ?
N2 C8 C12 C11 -4.1(5) . . . . ?
C7 C8 C12 C11 175.8(3) . . . . ?
C4 C3 N1 C7 -0.7(5) . . . . ?
C4 C3 N1 Cu1 174.0(3) . . . . ?
C6 C7 N1 C3 0.8(5) . . . . ?
C8 C7 N1 C3 178.1(3) . . . . ?
C6 C7 N1 Cu1 -174.2(2) . . . . ?
C8 C7 N1 Cu1 3.1(3) . . . . ?
O4 Cu1 N1 C3 115.9(5) . . . . ?
N2 Cu1 N1 C3 -174.3(3) . . . . ?
O5 Cu1 N1 C3 8.3(3) . . . . ?
O3 Cu1 N1 C3 -82.8(3) . . . . ?
Cu1 Cu1 N1 C3 83.6(3) 2 . . . ?
O4 Cu1 N1 C7 -69.2(6) . . . . ?
N2 Cu1 N1 C7 0.7(2) . . . . ?
O5 Cu1 N1 C7 -176.8(2) . . . . ?
O3 Cu1 N1 C7 92.1(2) . . . . ?
Cu1 Cu1 N1 C7 -101.5(2) 2 . . . ?
C10 C9 N2 C8 -1.8(5) . . . . ?
C10 C9 N2 Cu1 175.4(3) . . . . ?
C12 C8 N2 C9 4.8(5) . . . . ?
C7 C8 N2 C9 -175.1(3) . . . . ?
C12 C8 N2 Cu1 -172.6(2) . . . . ?
C7 C8 N2 Cu1 7.5(3) . . . . ?
O4 Cu1 N2 C9 -14.5(3) . . . . ?
N1 Cu1 N2 C9 178.0(3) . . . . ?
O5 Cu1 N2 C9 -130.3(18) . . . . ?
O3 Cu1 N2 C9 81.9(3) . . . . ?
Cu1 Cu1 N2 C9 -95.9(3) 2 . . . ?
O4 Cu1 N2 C8 162.8(2) . . . . ?
N1 Cu1 N2 C8 -4.6(2) . . . . ?
O5 Cu1 N2 C8 47.0(19) . . . . ?
O3 Cu1 N2 C8 -100.7(2) . . . . ?
Cu1 Cu1 N2 C8 81.4(2) 2 . . . ?
N1 Cu1 O4 C1 -27.5(6) . . . 2 ?
N2 Cu1 O4 C1 -95.9(3) . . . 2 ?
O5 Cu1 O4 C1 81.2(3) . . . 2 ?
O3 Cu1 O4 C1 171.2(3) . . . 2 ?
Cu1 Cu1 O4 C1 5.2(3) 2 . . 2 ?
O4 C1 O5 Cu1 -21.7(5) 2 . . . ?
C2 C1 O5 Cu1 156.9(2) . . . . ?
O4 Cu1 O5 C1 -63.1(3) . . . . ?
N1 Cu1 O5 C1 104.2(3) . . . . ?
N2 Cu1 O5 C1 52.9(19) . . . . ?
O3 Cu1 O5 C1 -159.3(3) . . . . ?
Cu1 Cu1 O5 C1 18.1(3) 2 . . . ?
